data_7101841
loop_
_publ_author_name
'Hawxwell, Samuel M'
'Espallargas, Guillermo M\'inguez'
'Bradshaw, Darren'
'Rosseinsky, Matthew J'
'Prior, Timothy J'
'Florence, Alastair J'
'van de Streek, Jacco'
'Brammer, Lee'

_publ_section_title
;
 Ligand flexibility and framework rearrangement in a new family of
 porous metal-organic frameworks.
;
_journal_issue 15
_journal_name_full 'Chemical communications (Cambridge, England)'
_journal_page_first 1532
_journal_page_last 1534
_journal_paper_doi 10.1039/b618796j
_journal_year 2007
_chemical_compound_source 'see text'
_chemical_formula_moiety 'C20 H20 O10 Zn2, 4O'
_chemical_formula_sum 'C20 H20 O14 Zn2'
_chemical_formula_weight 303.54
_chemical_name_systematic ?
_space_group_IT_number 2
_symmetry_cell_setting triclinic
_symmetry_Int_Tables_number 2
_symmetry_space_group_name_Hall '-P 1'
_symmetry_space_group_name_H-M 'P -1'
_cell_angle_alpha 91.891(4)
_cell_angle_beta 107.086(3)
_cell_angle_gamma 100.815(4)
_cell_formula_units_Z 1
_cell_length_a 9.5471(7)
_cell_length_b 7.8520(7)
_cell_length_c 8.4756(6)
_cell_measurement_reflns_used 18
_cell_measurement_temperature 298
_cell_volume 593.90(8)
_computing_cell_refinement 'TOPAS (Coelho, 2003)'
_computing_data_collection 'DIFFRAC plus XRD Commander (Kienle & Jacob, 2003)'
_computing_data_reduction 'DASH (David et al., 2001)'
_computing_molecular_graphics 'Mercury (Macrae et al., 2006)'
_computing_publication_material 'enCifer (Cambridge Crystallographic Data Centre, 2004)'
_computing_structure_refinement 'TOPAS (Coelho, 2003)'
_computing_structure_solution 'DASH (David et al., 2001)'
_diffrn_ambient_temperature 298
_diffrn_detector Bruker-Vantec
_diffrn_detector_type 'Solid state detector'
_diffrn_measurement_device_type 'Bruker AXS D8 Advance'
_diffrn_radiation_monochromator 'primary focussing, Ge 111'
_diffrn_radiation_probe x-ray
_diffrn_radiation_type 'Cu K\a~1~'
_diffrn_radiation_wavelength 1.54056
_diffrn_source 'sealed X-ray tube'
_diffrn_source_target Cu
_diffrn_source_type 'Bruker-AXS D8'
_exptl_absorpt_coefficient_mu 3.139
_exptl_absorpt_correction_type none
_exptl_crystal_density_diffrn 1.697
_exptl_crystal_density_method 'Not Measured'
_exptl_crystal_F_000 304
_pd_char_colour white
_pd_instr_location 'Solid-State Research Group, University of Strathclyde, Glasgow, U.K.'
_pd_meas_2theta_range_inc 0.017
_pd_meas_2theta_range_max 65.0
_pd_meas_2theta_range_min 3.0
_pd_meas_number_of_points 3647
_pd_meas_scan_method step
_pd_prep_temperature 298
_pd_proc_ls_background_function
;
Chebyshev polynomial
;
_pd_proc_ls_pref_orient_corr
;
A spherical harmonics-based preferred orientation correction
(J\"arvinen, 1993) was applied with Topas during the Rietveld refinement.
;
_pd_proc_ls_profile_function
;
Fundamental parameters with axial divergence correction.
;
_pd_proc_ls_prof_R_factor 0.0478
_pd_proc_ls_prof_wR_expected 0.0164
_pd_proc_ls_prof_wR_factor 0.0630
_pd_spec_mounting '1.0 mm borosilicate capillary'
_pd_spec_mount_mode transmission
_pd_spec_shape cylinder
_pd_spec_size_axial 12
_pd_spec_size_equat 1.0
_pd_spec_size_thick 1.0
_refine_diff_density_max 0.2
_refine_diff_density_min -0.2
_refine_ls_extinction_method none
_refine_ls_goodness_of_fit_all 3.853
_refine_ls_hydrogen_treatment refxyz
_refine_ls_matrix_type sparse
_refine_ls_number_constraints 1
_refine_ls_number_parameters 95
_refine_ls_number_restraints 57
_refine_ls_R_I_factor 1.585
_refine_ls_shift/su_max 0.001
_refine_ls_weighting_details 1/\s(Y~obs~)^2^
_refine_ls_weighting_scheme sigma
_cod_data_source_file b618796j.txt
_cod_data_source_block sh541
_cod_depositor_comments
;
The following automatic conversions were performed:
'_symmetry_cell_setting' value 'Triclinic' changed to 'triclinic'
according to '/home/saulius/struct/CIF-dictionaries/cif_core.dic'
dictionary named 'cif_core.dic' version 2.4.1 from
2010-06-29.

'_diffrn_radiation_probe' value 'X-ray' changed to 'x-ray'
according to '/home/saulius/struct/CIF-dictionaries/cif_core.dic'
dictionary named 'cif_core.dic' version 2.4.1 from
2010-06-29.

'_exptl_absorpt_correction_type' value ' none' changed to
'none' according to '/home/saulius/struct/CIF-dictionaries/cif_core.dic'
dictionary named 'cif_core.dic' version 2.4.1 from 2010-06-29.

Automatic conversion script
Id: cif_fix_enum 1527 2010-12-29 10:47:43Z saulius 
;
_cod_database_code 7101841

loop_
_symmetry_equiv_pos_site_id
_symmetry_equiv_pos_as_xyz
1 x,y,z
2 -x,-y,-z

loop_
_atom_site_label
_atom_site_type_symbol
_atom_site_thermal_displace_type
_atom_site_fract_x
_atom_site_fract_y
_atom_site_fract_z
_atom_site_occupancy
_atom_site_U_iso_or_equiv
Zn1 Zn Uiso 0.3952(6) 0.4919(7) 0.1632(7) 1.000 0.0435
O1 O Uiso -0.2094(5) -0.43347(13) 0.7960(4) 1.000 0.0442
O2 O Uiso -0.330(4) -0.34129(12) 0.5599(5) 1.000 0.0442
O3 O Uiso 0.108(3) -0.1279(3) 0.3019(3) 1.000 0.0442
O4 O Uiso 0.4649(3) -0.34968(11) 0.7870(5) 1.000 0.0442
O5 O Uiso 0.3264(5) -0.4594(11) 0.9432(4) 1.000 0.0442
O6 O Uiso 0.51439(2) 0.7154(3) 0.2859(3) 1.000 0.0577
O7 O Uiso 0.6038(2) -0.00711(3) 0.7238(2) 1.000 0.0577
C1 C Uiso 0.08960(19) -0.21208(19) 0.4437(2) 1.000 0.0442
C2 C Uiso -0.05027(19) -0.25044(19) 0.47438(19) 1.000 0.0442
C3 C Uiso -0.06258(19) -0.33421(17) 0.6165(2) 1.000 0.0442
C4 C Uiso 0.06596(19) -0.37852(19) 0.72645(17) 1.000 0.0442
C5 C Uiso 0.20346(19) -0.3404(2) 0.6958(19) 1.000 0.0442
C6 C Uiso 0.21519(18) -0.25764(17) 0.5555(2) 1.000 0.0442
C7 C Uiso -0.0310(2) -0.1068(2) 0.1872(2) 1.000 0.0442
C8 C Uiso 0.0023(3) 0.0264(2) 0.0746(2) 1.000 0.0442
C9 C Uiso -0.2081(2) -0.3775(3) 0.6544(2) 1.000 0.0442
C10 C Uiso 0.3362(2) -0.3872(3) 0.8114(2) 1.000 0.0442
H2 H Uiso -0.14189(10) -0.21911(13) 0.39522(13) 1.000 0.0887
H4 H Uiso 0.06047(11) -0.43719(15) 0.82772(12) 1.000 0.0887
H6 H Uiso 0.31519(11) -0.23094(14) 0.53548(14) 1.000 0.0887
H7A H Uiso -0.08433(11) -0.22037(13) 0.1200(12) 1.000 0.0887
H7B H Uiso -0.0974(10) -0.0671(13) 0.2465(12) 1.000 0.0887
H8 H Uiso 0.01280(12) 0.1537(13) 0.10577(12) 1.000 0.0887

loop_
_atom_type_symbol
_atom_type_description
_atom_type_scat_dispersion_real
_atom_type_scat_dispersion_imag
_atom_type_scat_source
Zn Zn 0.2839 1.4301 'International Tables Vol C Tables 4.2.6.8 and 6.1.1.4'
O O 0.0106 0.0060 'International Tables Vol C Tables 4.2.6.8 and 6.1.1.4'
H H 0.0000 0.0000 'International Tables Vol C Tables 4.2.6.8 and 6.1.1.4'
C C 0.0033 0.0016 'International Tables Vol C Tables 4.2.6.8 and 6.1.1.4'

loop_
_geom_angle_atom_site_label_1
_geom_angle_atom_site_label_2
_geom_angle_atom_site_label_3
_geom_angle
_geom_angle_site_symmetry_1
_geom_angle_site_symmetry_3
_geom_angle_publ_flag
O5 Zn1 O6 105.2(4) 1_564 . yes
O1 Zn1 O6 111.5(3) 2_556 . yes
O4 Zn1 O6 101.6(3) 2_656 . yes
O1 Zn1 O5 98.6(3) 2_556 1_564 yes
O4 Zn1 O5 117.2(4) 2_656 1_564 yes
O1 Zn1 O4 122.1(3) 2_556 2_656 yes
Zn1 O1 C9 117.9(3) 2_556 . yes
C1 O3 C7 113.3(18) . . yes
Zn1 O4 C10 123.6(2) 2_656 . yes
Zn1 O5 C10 155.5(5) 1_546 . yes
O3 C1 C2 122.1(11) . . yes
O3 C1 C6 118.6(11) . . yes
C2 C1 C6 119.39(15) . . no
C1 C2 C3 119.84(16) . . no
C2 C3 C4 119.36(16) . . no
C2 C3 C9 121.84(16) . . no
C4 C3 C9 118.79(14) . . no
C3 C4 C5 120.6(5) . . no
C4 C5 C6 119.9(7) . . no
C4 C5 C10 120.0(9) . . no
C6 C5 C10 120.2(4) . . no
C1 C6 C5 120.9(3) . . no
O3 C7 C8 108.7(6) . . yes
C7 C8 C8 118.54(14) . 2_555 no
O1 C9 O2 117.9(12) . . yes
O1 C9 C3 119.2(3) . . yes
O2 C9 C3 122.3(11) . . yes
O4 C10 O5 118.9(3) . . yes
O4 C10 C5 120.9(4) . . yes
O5 C10 C5 120.2(5) . . yes
C1 C2 H2 120.53(16) . . no
C3 C2 H2 119.63(18) . . no
C3 C4 H4 120.99(19) . . no
C5 C4 H4 118.4(6) . . no
C1 C6 H6 120.26(16) . . no
C5 C6 H6 118.8(3) . . no
O3 C7 H7A 109.6(4) . . no
O3 C7 H7B 111.3(9) . . no
C8 C7 H7A 109.4(5) . . no
C8 C7 H7B 108.8(6) . . no
H7A C7 H7B 109.1(6) . . no
C7 C8 H8 121.0(3) . . no
C8 C8 H8 119.8(2) 2_555 . no

loop_
_geom_bond_atom_site_label_1
_geom_bond_atom_site_label_2
_geom_bond_distance
_geom_bond_site_symmetry_2
_geom_bond_publ_flag
Zn1 O6 1.973(6) . yes
Zn1 O5 1.864(7) 1_564 yes
Zn1 O1 1.882(8) 2_556 yes
Zn1 O4 1.862(6) 2_656 yes
O1 C9 1.294(4) . yes
O2 C9 1.29(3) . yes
O3 C1 1.430(9) . yes
O3 C7 1.44(2) . yes
O4 C10 1.287(4) . yes
O5 C10 1.289(6) . yes
C1 C2 1.414(3) . no
C1 C6 1.407(2) . no
C2 C3 1.416(2) . no
C3 C4 1.416(2) . no
C3 C9 1.497(3) . no
C4 C5 1.392(6) . no
C5 C6 1.397(13) . no
C5 C10 1.473(10) . no
C7 C8 1.492(2) . no
C8 C8 1.303(3) 2_555 no
C2 H2 1.011(2) . no
C4 H4 0.9976(18) . no
C6 H6 1.003(2) . no
C7 H7A 1.002(6) . no
C7 H7B 1.001(10) . no
C8 H8 1.004(10) . no

loop_
_geom_torsion_atom_site_label_1
_geom_torsion_atom_site_label_2
_geom_torsion_atom_site_label_3
_geom_torsion_atom_site_label_4
_geom_torsion
_geom_torsion_site_symmetry_1
_geom_torsion_site_symmetry_3
_geom_torsion_site_symmetry_4
_geom_torsion_publ_flag
O6 Zn1 O5 C10 39.8(14) . 1_564 1_564 no
O6 Zn1 O1 C9 -74.9(3) . 2_556 2_556 no
O6 Zn1 O4 C10 -54.3(4) . 2_656 2_656 no
Zn1 O1 C9 O2 9.8(3) 2_556 . . no
Zn1 O1 C9 C3 -178.5(2) 2_556 . . no
C7 O3 C1 C2 -7.0(5) . . . no
C7 O3 C1 C6 173.0(3) . . . no
C1 O3 C7 C8 162.9(3) . . . no
Zn1 O4 C10 O5 38.8(6) 2_656 . . no
Zn1 O4 C10 C5 -144.4(5) 2_656 . . no
Zn1 O5 C10 O4 29.4(15) 1_546 . . no
Zn1 O5 C10 C5 -147.4(12) 1_546 . . no
O3 C1 C2 C3 179.9(2) . . . no
C6 C1 C2 C3 -0.1(2) . . . no
O3 C1 C6 C5 -179.9(4) . . . no
C2 C1 C6 C5 0.2(4) . . . no
C1 C2 C3 C4 0.0(2) . . . no
C1 C2 C3 C9 180.00(17) . . . no
C2 C3 C4 C5 0.0(4) . . . no
C9 C3 C4 C5 -179.9(4) . . . no
C2 C3 C9 O1 -171.21(17) . . . no
C2 C3 C9 O2 0.1(4) . . . no
C4 C3 C9 O1 8.7(3) . . . no
C4 C3 C9 O2 -179.9(3) . . . no
C3 C4 C5 C6 0.0(8) . . . no
C3 C4 C5 C10 180.0(4) . . . no
C4 C5 C6 C1 -0.1(8) . . . no
C10 C5 C6 C1 180.0(4) . . . no
C4 C5 C10 O4 -178.5(4) . . . no
C4 C5 C10 O5 -1.8(9) . . . no
C6 C5 C10 O4 1.4(8) . . . no
C6 C5 C10 O5 178.2(6) . . . no
O3 C7 C8 C8 101.8(5) . . 2_555 no
C7 C8 C8 C7 180.0(2) . 2_555 2_555 no
